data_2009336
loop_
_publ_author_name
'Degen, Alexander'
'Bolte, Michael'

_publ_section_title
;
 4-Phenylbut-3-en-2-one (benzalacetone)
;
_journal_issue 12
_journal_name_full 'Acta Crystallographica Section C'
_journal_page_first IUC9900170
_journal_paper_doi 10.1107/S0108270199098236
_journal_volume 55
_journal_year 1999
_chemical_formula_sum 'C10 H10 O'
_chemical_formula_weight 146.18
_chemical_name_systematic
;
4-Phenyl-but-3-en-2-one
;
_space_group_IT_number 61
_symmetry_cell_setting orthorhombic
_symmetry_space_group_name_Hall '-P 2ac 2ab'
_symmetry_space_group_name_H-M 'P b c a'
_audit_creation_method SHELXL-97
_cell_angle_alpha 90.00
_cell_angle_beta 90.00
_cell_angle_gamma 90.00
_cell_formula_units_Z 8
_cell_length_a 8.8560(10)
_cell_length_b 9.3490(10)
_cell_length_c 19.7780(10)
_cell_measurement_reflns_used 8192
_cell_measurement_temperature 173(2)
_cell_measurement_theta_max 25
_cell_measurement_theta_min 1
_cell_volume 1637.5(3)
_computing_cell_refinement 'SMART (Siemens, 1995)'
_computing_data_collection 'SMART (Siemens, 1995)'
_computing_data_reduction 'SAINT (Siemens, 1995)'
_computing_structure_refinement 'SHELXL97 (Sheldrick, 1997)'
_computing_structure_solution 'SHELXS97 (Sheldrick, 1990)'
_diffrn_ambient_temperature 173(2)
_diffrn_measured_fraction_theta_full 1.000
_diffrn_measured_fraction_theta_max 1.000
_diffrn_measurement_device_type 'Siemens CCD three-circle'
_diffrn_measurement_method \w
_diffrn_radiation_monochromator graphite
_diffrn_radiation_source 'fine-focus sealed tube'
_diffrn_radiation_type MoK\a
_diffrn_radiation_wavelength 0.71073
_diffrn_reflns_av_R_equivalents 0.0305
_diffrn_reflns_av_sigmaI/netI 0.0112
_diffrn_reflns_limit_h_max 12
_diffrn_reflns_limit_h_min -12
_diffrn_reflns_limit_k_max 13
_diffrn_reflns_limit_k_min -13
_diffrn_reflns_limit_l_max 28
_diffrn_reflns_limit_l_min -28
_diffrn_reflns_number 39612
_diffrn_reflns_theta_full 30.50
_diffrn_reflns_theta_max 30.50
_diffrn_reflns_theta_min 2.06
_diffrn_standards_decay_% 0
_diffrn_standards_interval_time 1200
_diffrn_standards_number 472
_exptl_absorpt_coefficient_mu 0.075
_exptl_absorpt_correction_T_max 0.971
_exptl_absorpt_correction_T_min 0.929
_exptl_absorpt_correction_type empirical
_exptl_absorpt_process_details '(SADABS; Sheldrick, 1996)'
_exptl_crystal_colour colourless
_exptl_crystal_density_diffrn 1.186
_exptl_crystal_density_method 'not measured'
_exptl_crystal_description block
_exptl_crystal_F_000 624
_exptl_crystal_size_max 1.00
_exptl_crystal_size_mid 0.40
_exptl_crystal_size_min 0.40
_refine_diff_density_max 0.340
_refine_diff_density_min -0.163
_refine_ls_extinction_coef 0.042(4)
_refine_ls_extinction_method SHELXL
_refine_ls_goodness_of_fit_ref 1.108
_refine_ls_hydrogen_treatment constr
_refine_ls_matrix_type full
_refine_ls_number_parameters 101
_refine_ls_number_reflns 2501
_refine_ls_number_restraints 0
_refine_ls_restrained_S_all 1.108
_refine_ls_R_factor_all 0.0496
_refine_ls_R_factor_gt 0.0411
_refine_ls_shift/su_max 0.001
_refine_ls_shift/su_mean 0.000
_refine_ls_structure_factor_coef Fsqd
_refine_ls_weighting_details 'calc w = 1/[\s^2^(Fo^2^)+(0.0590P)^2^+0.3110P] where P = (Fo^2^+2Fc^2^)/3'
_refine_ls_weighting_scheme calc
_refine_ls_wR_factor_ref 0.1218
_reflns_number_gt 2123
_reflns_number_total 2501
_reflns_threshold_expression I>2\s(I)
_cod_data_source_file qb0145.cif
_cod_data_source_block I
_cod_depositor_comments
;
The following automatic conversions were performed:
'_symmetry_cell_setting' value 'Orthorhombic' changed to 'orthorhombic'
according to '/home/saulius/struct/CIF-dictionaries/cif_core.dic'
dictionary named 'cif_core.dic' version 2.4.1 from 2010-06-29.

Automatic conversion script
Id: cif_fix_enum 1527 2010-12-29 10:47:43Z saulius 

The following automatic conversions were performed:

'_symmetry_cell_setting' value 'Orthorhombic' changed to
'orthorhombic' according to
/home/saulius/struct/CIF-dictionaries/cif_core.dic dictionary named
'cif_core.dic' version 2.4.1 from
2010-06-29.

'_exptl_absorpt_correction_type' value 'Empirical'
changed to 'empirical' according to
/home/saulius/struct/CIF-dictionaries/cif_core.dic dictionary named
'cif_core.dic' version 2.4.1 from 2010-06-29.

Automatic conversion script
Id: cif_fix_values 1715 2011-07-08 13:25:40Z adriana 
;
_cod_database_code 2009336
_cod_database_fobs_code 2009336

loop_
_symmetry_equiv_pos_as_xyz
'x, y, z'
'-x+1/2, -y, z+1/2'
'-x, y+1/2, -z+1/2'
'x+1/2, -y+1/2, -z'
'-x, -y, -z'
'x-1/2, y, -z-1/2'
'x, -y-1/2, z-1/2'
'-x-1/2, y-1/2, z'

loop_
_atom_site_label
_atom_site_fract_x
_atom_site_fract_y
_atom_site_fract_z
_atom_site_U_iso_or_equiv
_atom_site_adp_type
_atom_site_calc_flag
_atom_site_refinement_flags
_atom_site_occupancy
_atom_site_disorder_assembly
_atom_site_disorder_group
_atom_site_type_symbol
C1 0.72468(10) 0.56129(10) 0.45975(5) 0.0297(2) Uani d . 1 . . C
H1 0.8183 0.5253 0.4759 0.036 Uiso calc R 1 . . H
C2 0.65125(11) 0.65054(10) 0.50098(5) 0.0319(2) Uani d . 1 . . C
H2 0.5553 0.6866 0.4879 0.038 Uiso calc R 1 . . H
C3 0.71661(11) 0.69444(10) 0.56676(5) 0.0319(2) Uani d . 1 . . C
O3 0.84189(9) 0.65417(9) 0.58471(4) 0.0429(2) Uani d . 1 . . O
C4 0.62366(14) 0.79337(12) 0.60948(5) 0.0400(3) Uani d . 1 . . C
H4A 0.6780 0.8148 0.6514 0.060 Uiso calc R 1 . . H
H4B 0.5271 0.7476 0.6203 0.060 Uiso calc R 1 . . H
H4C 0.6051 0.8824 0.5846 0.060 Uiso calc R 1 . . H
C11 0.67758(10) 0.51244(9) 0.39253(4) 0.0273(2) Uani d . 1 . . C
C12 0.54994(11) 0.56718(10) 0.35935(5) 0.0327(2) Uani d . 1 . . C
H12 0.4879 0.6357 0.3814 0.039 Uiso calc R 1 . . H
C13 0.51399(12) 0.52169(11) 0.29464(5) 0.0357(2) Uani d . 1 . . C
H13 0.4287 0.5609 0.2722 0.043 Uiso calc R 1 . . H
C14 0.60190(12) 0.41890(11) 0.26222(5) 0.0347(2) Uani d . 1 . . C
H14 0.5768 0.3881 0.2178 0.042 Uiso calc R 1 . . H
C15 0.72617(11) 0.36189(12) 0.29513(5) 0.0352(2) Uani d . 1 . . C
H15 0.7851 0.2901 0.2737 0.042 Uiso calc R 1 . . H
C16 0.76502(11) 0.40944(11) 0.35949(5) 0.0320(2) Uani d . 1 . . C
H16 0.8519 0.3715 0.3812 0.038 Uiso calc R 1 . . H

loop_
_atom_site_aniso_label
_atom_site_aniso_U_11
_atom_site_aniso_U_22
_atom_site_aniso_U_33
_atom_site_aniso_U_12
_atom_site_aniso_U_13
_atom_site_aniso_U_23
C1 0.0303(4) 0.0289(4) 0.0298(4) -0.0040(3) -0.0043(3) 0.0026(3)
C2 0.0322(5) 0.0326(4) 0.0309(4) -0.0030(4) -0.0039(3) -0.0007(3)
C3 0.0406(5) 0.0256(4) 0.0294(4) -0.0082(4) -0.0033(4) 0.0024(3)
O3 0.0472(5) 0.0390(4) 0.0426(4) -0.0015(3) -0.0156(3) -0.0033(3)
C4 0.0531(6) 0.0345(5) 0.0323(5) -0.0066(4) 0.0027(4) -0.0021(4)
C11 0.0275(4) 0.0263(4) 0.0283(4) -0.0036(3) -0.0008(3) 0.0017(3)
C12 0.0317(5) 0.0279(4) 0.0384(5) 0.0013(3) -0.0054(4) -0.0040(3)
C13 0.0354(5) 0.0334(5) 0.0384(5) -0.0006(4) -0.0109(4) -0.0008(4)
C14 0.0370(5) 0.0390(5) 0.0282(4) -0.0066(4) -0.0006(4) -0.0013(3)
C15 0.0323(5) 0.0416(5) 0.0318(5) 0.0007(4) 0.0061(4) -0.0040(4)
C16 0.0281(4) 0.0369(5) 0.0309(4) 0.0020(4) 0.0011(3) 0.0016(3)

loop_
_atom_type_symbol
_atom_type_description
_atom_type_scat_dispersion_real
_atom_type_scat_dispersion_imag
_atom_type_scat_source
C C 0.0033 0.0016 'International Tables Vol C Tables 4.2.6.8 and 6.1.1.4'
H H 0.0000 0.0000 'International Tables Vol C Tables 4.2.6.8 and 6.1.1.4'
O O 0.0106 0.0060 'International Tables Vol C Tables 4.2.6.8 and 6.1.1.4'

loop_
_geom_angle_atom_site_label_1
_geom_angle_atom_site_label_2
_geom_angle_atom_site_label_3
_geom_angle
C2 C1 C11 127.56(9)
C1 C2 C3 121.25(9)
O3 C3 C2 121.56(9)
O3 C3 C4 121.60(9)
C2 C3 C4 116.82(9)
C16 C11 C12 118.60(8)
C16 C11 C1 118.74(8)
C12 C11 C1 122.64(8)
C13 C12 C11 120.33(9)
C12 C13 C14 120.56(9)
C15 C14 C13 119.55(9)
C14 C15 C16 120.22(9)
C15 C16 C11 120.72(9)

loop_
_geom_bond_atom_site_label_1
_geom_bond_atom_site_label_2
_geom_bond_site_symmetry_2
_geom_bond_distance
_geom_bond_publ_flag
C1 C2 . 1.3357(13) ?
C1 C11 . 1.4663(12) ?
C2 C3 . 1.4819(13) ?
C3 O3 . 1.2242(13) ?
C3 C4 . 1.4990(15) ?
C11 C16 . 1.3979(13) ?
C11 C12 . 1.4036(13) ?
C12 C13 . 1.3858(14) ?
C13 C14 . 1.3931(14) ?
C14 C15 . 1.3852(14) ?
C15 C16 . 1.3915(14) ?

loop_
_geom_hbond_atom_site_label_D
_geom_hbond_atom_site_label_H
_geom_hbond_atom_site_label_A
_geom_hbond_site_symmetry_A
_geom_hbond_distance_DH
_geom_hbond_distance_HA
_geom_hbond_distance_DA
_geom_hbond_angle_DHA
C12 H12 O3 4_466 0.95 2.45 3.3772(13) 167

loop_
_geom_torsion_atom_site_label_1
_geom_torsion_atom_site_label_2
_geom_torsion_atom_site_label_3
_geom_torsion_atom_site_label_4
_geom_torsion
C11 C1 C2 C3 -177.62(8)
C1 C2 C3 O3 2.30(15)
C1 C2 C3 C4 -179.18(9)
C2 C1 C11 C16 -174.94(9)
C2 C1 C11 C12 6.48(15)
C16 C11 C12 C13 -1.33(14)
C1 C11 C12 C13 177.25(9)
C11 C12 C13 C14 1.41(15)
C12 C13 C14 C15 0.03(15)
C13 C14 C15 C16 -1.53(15)
C14 C15 C16 C11 1.59(15)
C12 C11 C16 C15 -0.16(14)
C1 C11 C16 C15 -178.80(9)

loop_
_cod_related_entry_id
_cod_related_entry_database
_cod_related_entry_code
1 ChemSpider 21106584
